data_4302706
loop_
_publ_author_name
'Jian-Bin Lin'
'Jie-Peng Zhang'
'Wei-Xiong Zhang'
'Wei Xue'
'Dong-Xu Xue'
'Xiao-Ming Chen'

_publ_contact_author
;
      Chen, Xiao-Ming
      School of Chemistry and Chemical Engineering
      Sun Yat-Sen University
      Guangzhou, 510275
      P. R. China
;
_publ_contact_author_email cxm@sysu.edu.cn
_publ_contact_author_fax '86 20 84112245'
_publ_contact_author_phone 86-20-84113986
_publ_section_title
;
Porous Manganese(II) 3-(2-Pyridyl)-5-(4-Pyridyl)-1,2,4-Triazolate
Frameworks: Rational Self-Assembly, Supramolecular Isomerism, Solid-State
Transformation, and Sorption Properties
;
_journal_name_full 'Inorganic Chemistry'
_journal_page_first 6652
_journal_page_last 6660
_journal_paper_doi 10.1021/ic900621c
_journal_volume 48
_journal_year 2009
_chemical_formula_sum 'C24 H32 Mn N10 O8'
_chemical_formula_weight 643.54
_chemical_name_systematic
; 
 ? 
;
_space_group_IT_number 60
_symmetry_cell_setting orthorhombic
_symmetry_space_group_name_Hall '-P 2n 2ab'
_symmetry_space_group_name_H-M 'P b c n'
_atom_sites_solution_hydrogens geom
_atom_sites_solution_primary direct
_atom_sites_solution_secondary difmap
_audit_creation_method SHELXL-97
_cell_angle_alpha 90.00
_cell_angle_beta 90.00
_cell_angle_gamma 90.00
_cell_formula_units_Z 4
_cell_length_a 17.951(6)
_cell_length_b 8.001(3)
_cell_length_c 20.889(7)
_cell_measurement_reflns_used 3584
_cell_measurement_temperature 293(2)
_cell_measurement_theta_max 53.636
_cell_measurement_theta_min 4.512
_cell_volume 3000.2(18)
_computing_cell_refinement 'SAINT+ Ver. 6.22, Bruker AXS Inc., 2001.'
_computing_data_collection 'SMART Bruker AXS Inc., 1998.'
_computing_data_reduction 'SAINT+ Ver. 6.22, Bruker AXS Inc., 2001.'
_computing_molecular_graphics 'SHELXTL Ver. 6.12, (Sheldrick, 2000)'
_computing_publication_material 'SHELXTL Ver. 6.12, (Sheldrick, 2000)'
_computing_structure_refinement 'SHELXTL Ver. 6.12, (Sheldrick, 2000)'
_computing_structure_solution 'SHELXTL Ver. 6.12, (Sheldrick, 2000)'
_diffrn_ambient_temperature 293(2)
_diffrn_measured_fraction_theta_full 0.998
_diffrn_measured_fraction_theta_max 0.998
_diffrn_measurement_device_type 'Bruker Apex CCd'
_diffrn_measurement_method '\w scan'
_diffrn_radiation_monochromator graphite
_diffrn_radiation_source 'fine-focus sealed tube'
_diffrn_radiation_type MoK\a
_diffrn_radiation_wavelength 0.71073
_diffrn_reflns_av_R_equivalents 0.0297
_diffrn_reflns_av_sigmaI/netI 0.0314
_diffrn_reflns_limit_h_max 22
_diffrn_reflns_limit_h_min -20
_diffrn_reflns_limit_k_max 9
_diffrn_reflns_limit_k_min -4
_diffrn_reflns_limit_l_max 23
_diffrn_reflns_limit_l_min -25
_diffrn_reflns_number 10428
_diffrn_reflns_theta_full 26.00
_diffrn_reflns_theta_max 26.00
_diffrn_reflns_theta_min 1.95
_exptl_absorpt_coefficient_mu 0.503
_exptl_absorpt_correction_T_max 0.8476
_exptl_absorpt_correction_T_min 0.8166
_exptl_absorpt_correction_type multi-scan
_exptl_absorpt_process_details SADABS
_exptl_crystal_colour pale-yellow
_exptl_crystal_density_diffrn 1.425
_exptl_crystal_density_method 'not measured'
_exptl_crystal_description block
_exptl_crystal_F_000 1340
_exptl_crystal_size_max 0.42
_exptl_crystal_size_mid 0.40
_exptl_crystal_size_min 0.34
_refine_diff_density_max 0.300
_refine_diff_density_min -0.203
_refine_diff_density_rms 0.045
_refine_ls_extinction_method none
_refine_ls_goodness_of_fit_ref 1.002
_refine_ls_hydrogen_treatment constr
_refine_ls_matrix_type full
_refine_ls_number_parameters 195
_refine_ls_number_reflns 2940
_refine_ls_number_restraints 0
_refine_ls_restrained_S_all 1.002
_refine_ls_R_factor_all 0.0489
_refine_ls_R_factor_gt 0.0389
_refine_ls_shift/su_max 0.000
_refine_ls_shift/su_mean 0.000
_refine_ls_structure_factor_coef Fsqd
_refine_ls_weighting_details 'calc w=1/[\s^2^(Fo^2^)+(0.0600P)^2^+0.9342P] where P=(Fo^2^+2Fc^2^)/3'
_refine_ls_weighting_scheme calc
_refine_ls_wR_factor_gt 0.1034
_refine_ls_wR_factor_ref 0.1125
_reflns_number_gt 2368
_reflns_number_total 2940
_reflns_threshold_expression >2sigma(I)
_cod_data_source_file ic900621c_si_001_3.cif
_cod_data_source_block compound_2
_cod_depositor_comments
;
The following automatic conversions were performed:
'_symmetry_cell_setting' value 'Orthorhombic' changed to 'orthorhombic'
according to '/home/saulius/struct/CIF-dictionaries/cif_core.dic'
dictionary named 'cif_core.dic' version 2.4.1 from 2010-06-29.

Automatic conversion script
Id: cif_fix_enum 1527 2010-12-29 10:47:43Z saulius 
;
_cod_original_cell_volume 3000.1(19)
_cod_database_code 4302706

loop_
_symmetry_equiv_pos_as_xyz
'x, y, z'
'-x+1/2, -y+1/2, z+1/2'
'-x, y, -z+1/2'
'x+1/2, -y+1/2, -z'
'-x, -y, -z'
'x-1/2, y-1/2, -z-1/2'
'x, -y, z-1/2'
'-x-1/2, y-1/2, z'

loop_
_atom_site_label
_atom_site_type_symbol
_atom_site_fract_x
_atom_site_fract_y
_atom_site_fract_z
_atom_site_U_iso_or_equiv
_atom_site_adp_type
_atom_site_occupancy
_atom_site_symmetry_multiplicity
_atom_site_calc_flag
_atom_site_refinement_flags
_atom_site_disorder_assembly
_atom_site_disorder_group
Mn1 Mn 0.0000 0.29387(6) 0.2500 0.04643(16) Uani 1 2 d S . .
N1 N 0.09314(9) 0.4792(2) 0.22183(8) 0.0531(4) Uani 1 1 d . . .
N4 N 0.05869(9) 0.36571(19) 0.05562(7) 0.0419(4) Uani 1 1 d . . .
N3 N -0.04398(9) 0.2485(2) 0.09747(7) 0.0442(4) Uani 1 1 d . . .
N2 N -0.00517(8) 0.3226(2) 0.14559(7) 0.0435(4) Uani 1 1 d . . .
N5 N -0.07107(13) 0.0751(3) -0.13487(9) 0.0676(6) Uani 1 1 d . . .
C1 C 0.13861(14) 0.5627(3) 0.26137(12) 0.0699(7) Uani 1 1 d . . .
H1A H 0.1281 0.5620 0.3050 0.084 Uiso 1 1 calc R . .
C2 C 0.20005(15) 0.6492(4) 0.24047(13) 0.0764(7) Uani 1 1 d . . .
H2A H 0.2299 0.7074 0.2692 0.092 Uiso 1 1 calc R . .
C3 C 0.21649(13) 0.6481(3) 0.17667(13) 0.0711(7) Uani 1 1 d . . .
H3A H 0.2583 0.7043 0.1616 0.085 Uiso 1 1 calc R . .
C4 C 0.17063(11) 0.5629(3) 0.13460(11) 0.0552(5) Uani 1 1 d . . .
H4A H 0.1811 0.5606 0.0910 0.066 Uiso 1 1 calc R . .
C5 C 0.10895(10) 0.4814(2) 0.15890(9) 0.0436(4) Uani 1 1 d . . .
C6 C 0.05509(10) 0.3900(2) 0.11910(8) 0.0389(4) Uani 1 1 d . . .
C7 C -0.00418(10) 0.2772(2) 0.04501(9) 0.0394(4) Uani 1 1 d . . .
C8 C -0.02775(12) 0.2116(2) -0.01762(9) 0.0444(4) Uani 1 1 d . . .
C9 C 0.01502(13) 0.2324(3) -0.07207(10) 0.0571(6) Uani 1 1 d . . .
H9A H 0.0591 0.2935 -0.0707 0.069 Uiso 1 1 calc R . .
C10 C -0.00882(15) 0.1610(4) -0.12846(11) 0.0681(7) Uani 1 1 d . . .
H10A H 0.0210 0.1742 -0.1645 0.082 Uiso 1 1 calc R . .
C11 C -0.11206(15) 0.0566(3) -0.08262(11) 0.0683(7) Uani 1 1 d . . .
H11A H -0.1561 -0.0042 -0.0858 0.082 Uiso 1 1 calc R . .
C12 C -0.09324(13) 0.1224(3) -0.02381(10) 0.0574(5) Uani 1 1 d . . .
H12A H -0.1243 0.1068 0.0113 0.069 Uiso 1 1 calc R . .
O1W O 0.08491(10) 0.1045(2) 0.24368(7) 0.0762(5) Uani 1 1 d . . .
H1WA H 0.1171 0.0859 0.2727 0.091 Uiso 1 1 d R . .
H1WB H 0.0867 0.0401 0.2114 0.091 Uiso 1 1 d R . .
O2W O -0.16754(9) 0.0990(2) 0.14753(7) 0.0705(5) Uani 1 1 d . . .
H2WA H -0.1290 0.1206 0.1254 0.085 Uiso 1 1 d R . .
H2WB H -0.1856 0.0091 0.1324 0.085 Uiso 1 1 d R . .
O3W O 0.18995(14) 0.4159(3) -0.01598(12) 0.1290(10) Uani 1 1 d . . .
H3WA H 0.1463 0.4109 -0.0003 0.155 Uiso 1 1 d R . .
H3WB H 0.1956 0.3424 -0.0450 0.155 Uiso 1 1 d R . .
O4W O -0.25635(10) 0.3441(3) 0.08755(9) 0.0867(6) Uani 1 1 d . . .
H4WA H -0.2310 0.4037 0.0618 0.104 Uiso 1 1 d R . .
H4WB H -0.2240 0.2932 0.1099 0.104 Uiso 1 1 d R . .

loop_
_atom_site_aniso_label
_atom_site_aniso_U_11
_atom_site_aniso_U_22
_atom_site_aniso_U_33
_atom_site_aniso_U_23
_atom_site_aniso_U_13
_atom_site_aniso_U_12
Mn1 0.0557(3) 0.0589(3) 0.0247(2) 0.000 -0.00353(16) 0.000
N1 0.0573(9) 0.0627(11) 0.0392(9) -0.0048(8) -0.0091(8) -0.0020(8)
N4 0.0504(9) 0.0433(9) 0.0321(8) 0.0009(6) 0.0032(6) 0.0010(7)
N3 0.0494(9) 0.0557(9) 0.0275(7) 0.0001(6) -0.0056(6) -0.0054(7)
N2 0.0486(9) 0.0543(10) 0.0275(8) 0.0006(7) -0.0043(6) -0.0056(7)
N5 0.0940(15) 0.0681(13) 0.0408(10) -0.0175(9) -0.0204(10) 0.0267(12)
C1 0.0718(15) 0.0838(18) 0.0542(13) -0.0139(12) -0.0185(11) -0.0045(13)
C2 0.0665(15) 0.0819(18) 0.0808(18) -0.0174(14) -0.0266(13) -0.0096(14)
C3 0.0520(13) 0.0689(15) 0.0924(19) -0.0060(14) -0.0082(12) -0.0119(11)
C4 0.0508(11) 0.0539(12) 0.0609(12) -0.0020(10) -0.0007(10) -0.0028(9)
C5 0.0455(10) 0.0428(10) 0.0425(10) -0.0015(8) -0.0052(8) 0.0043(8)
C6 0.0437(9) 0.0417(10) 0.0313(9) 0.0024(7) -0.0016(7) 0.0013(8)
C7 0.0487(10) 0.0413(10) 0.0281(8) 0.0022(7) -0.0018(7) 0.0041(8)
C8 0.0594(11) 0.0420(10) 0.0318(9) 0.0001(7) -0.0068(8) 0.0111(9)
C9 0.0712(14) 0.0651(14) 0.0350(11) -0.0035(9) 0.0002(9) 0.0098(11)
C10 0.0910(18) 0.0801(17) 0.0331(11) -0.0071(11) 0.0005(10) 0.0235(14)
C11 0.0822(16) 0.0700(16) 0.0527(13) -0.0134(11) -0.0237(12) 0.0051(13)
C12 0.0690(13) 0.0641(14) 0.0390(10) -0.0030(9) -0.0100(9) -0.0001(11)
O1W 0.0934(12) 0.0884(13) 0.0469(9) -0.0273(8) -0.0261(8) 0.0355(10)
O2W 0.0571(9) 0.1071(14) 0.0471(8) 0.0020(8) -0.0012(7) -0.0225(9)
O3W 0.1194(18) 0.1201(19) 0.147(2) -0.0403(16) 0.0813(16) -0.0338(15)
O4W 0.0799(12) 0.0851(13) 0.0952(13) -0.0016(10) -0.0008(10) 0.0103(10)

loop_
_atom_type_symbol
_atom_type_description
_atom_type_scat_dispersion_real
_atom_type_scat_dispersion_imag
_atom_type_scat_source
C C 0.0033 0.0016 'International Tables Vol C Tables 4.2.6.8 and 6.1.1.4'
H H 0.0000 0.0000 'International Tables Vol C Tables 4.2.6.8 and 6.1.1.4'
N N 0.0061 0.0033 'International Tables Vol C Tables 4.2.6.8 and 6.1.1.4'
O O 0.0106 0.0060 'International Tables Vol C Tables 4.2.6.8 and 6.1.1.4'
Mn Mn 0.3368 0.7283 'International Tables Vol C Tables 4.2.6.8 and 6.1.1.4'

loop_
_geom_angle_atom_site_label_1
_geom_angle_atom_site_label_2
_geom_angle_atom_site_label_3
_geom_angle
_geom_angle_site_symmetry_1
_geom_angle_site_symmetry_3
_geom_angle_publ_flag
O1W Mn1 O1W 90.56(11) 3 . ?
O1W Mn1 N2 92.45(6) 3 3 ?
O1W Mn1 N2 96.01(6) . 3 ?
O1W Mn1 N2 96.01(6) 3 . ?
O1W Mn1 N2 92.45(6) . . ?
N2 Mn1 N2 167.97(9) 3 . ?
O1W Mn1 N1 168.31(6) 3 . ?
O1W Mn1 N1 85.63(8) . . ?
N2 Mn1 N1 98.92(6) 3 . ?
N2 Mn1 N1 73.17(6) . . ?
O1W Mn1 N1 85.63(8) 3 3 ?
O1W Mn1 N1 168.32(6) . 3 ?
N2 Mn1 N1 73.17(6) 3 3 ?
N2 Mn1 N1 98.92(6) . 3 ?
N1 Mn1 N1 100.17(9) . 3 ?
C1 N1 C5 117.9(2) . . ?
C1 N1 Mn1 127.14(16) . . ?
C5 N1 Mn1 114.18(12) . . ?
C6 N4 C7 101.42(14) . . ?
C7 N3 N2 105.01(15) . . ?
C6 N2 N3 106.63(14) . . ?
C6 N2 Mn1 114.94(11) . . ?
N3 N2 Mn1 135.30(12) . . ?
C10 N5 C11 116.44(19) . . ?
N1 C1 C2 123.0(2) . . ?
N1 C1 H1A 118.5 . . ?
C2 C1 H1A 118.5 . . ?
C3 C2 C1 118.7(2) . . ?
C3 C2 H2A 120.6 . . ?
C1 C2 H2A 120.6 . . ?
C2 C3 C4 119.6(2) . . ?
C2 C3 H3A 120.2 . . ?
C4 C3 H3A 120.2 . . ?
C5 C4 C3 118.4(2) . . ?
C5 C4 H4A 120.8 . . ?
C3 C4 H4A 120.8 . . ?
N1 C5 C4 122.28(18) . . ?
N1 C5 C6 114.07(16) . . ?
C4 C5 C6 123.66(17) . . ?
N2 C6 N4 113.06(15) . . ?
N2 C6 C5 120.11(15) . . ?
N4 C6 C5 126.83(16) . . ?
N3 C7 N4 113.88(16) . . ?
N3 C7 C8 121.13(17) . . ?
N4 C7 C8 124.96(17) . . ?
C12 C8 C9 117.24(19) . . ?
C12 C8 C7 120.81(18) . . ?
C9 C8 C7 121.9(2) . . ?
C10 C9 C8 118.8(2) . . ?
C10 C9 H9A 120.6 . . ?
C8 C9 H9A 120.6 . . ?
N5 C10 C9 124.5(2) . . ?
N5 C10 H10A 117.8 . . ?
C9 C10 H10A 117.8 . . ?
N5 C11 C12 123.8(2) . . ?
N5 C11 H11A 118.1 . . ?
C12 C11 H11A 118.1 . . ?
C11 C12 C8 119.3(2) . . ?
C11 C12 H12A 120.4 . . ?
C8 C12 H12A 120.4 . . ?
Mn1 O1W H1WA 124.1 . . ?
Mn1 O1W H1WB 120.1 . . ?
H1WA O1W H1WB 115.7 . . ?
H2WA O2W H2WB 106.3 . . ?
H3WA O3W H3WB 110.6 . . ?
H4WA O4W H4WB 104.6 . . ?

loop_
_geom_bond_atom_site_label_1
_geom_bond_atom_site_label_2
_geom_bond_distance
_geom_bond_site_symmetry_2
_geom_bond_publ_flag
Mn1 O1W 2.1531(17) 3 ?
Mn1 O1W 2.1531(17) . ?
Mn1 N2 2.1951(17) 3 ?
Mn1 N2 2.1951(17) . ?
Mn1 N1 2.3111(19) . ?
Mn1 N1 2.3111(19) 3 ?
N1 C1 1.339(3) . ?
N1 C5 1.345(3) . ?
N4 C6 1.342(2) . ?
N4 C7 1.351(2) . ?
N3 C7 1.328(2) . ?
N3 N2 1.359(2) . ?
N2 C6 1.329(2) . ?
N5 C10 1.319(3) . ?
N5 C11 1.324(3) . ?
C1 C2 1.373(4) . ?
C1 H1A 0.9300 . ?
C2 C3 1.365(4) . ?
C2 H2A 0.9300 . ?
C3 C4 1.384(3) . ?
C3 H3A 0.9300 . ?
C4 C5 1.382(3) . ?
C4 H4A 0.9300 . ?
C5 C6 1.470(3) . ?
C7 C8 1.472(3) . ?
C8 C12 1.382(3) . ?
C8 C9 1.382(3) . ?
C9 C10 1.378(3) . ?
C9 H9A 0.9300 . ?
C10 H10A 0.9300 . ?
C11 C12 1.378(3) . ?
C11 H11A 0.9300 . ?
C12 H12A 0.9300 . ?
O1W H1WA 0.8500 . ?
O1W H1WB 0.8500 . ?
O2W H2WA 0.8500 . ?
O2W H2WB 0.8500 . ?
O3W H3WA 0.8500 . ?
O3W H3WB 0.8501 . ?
O4W H4WA 0.8500 . ?
O4W H4WB 0.8500 . ?

loop_
_geom_hbond_atom_site_label_D
_geom_hbond_atom_site_label_H
_geom_hbond_atom_site_label_A
_geom_hbond_distance_DH
_geom_hbond_distance_HA
_geom_hbond_distance_DA
_geom_hbond_angle_DHA
_geom_hbond_site_symmetry_A
O1W H1WA O2W 0.85 1.90 2.714(2) 160.0 3
O1W H1WB N5 0.85 1.87 2.701(2) 166.9 5
O2W H2WA N3 0.85 1.93 2.729(2) 156.5 .
O2W H2WB O4W 0.85 1.92 2.756(3) 165.5 8
O3W H3WA N4 0.85 1.99 2.820(3) 164.2 .
O3W H3WB O4W 0.85 1.94 2.737(3) 155.8 4
O4W H4WA O3W 0.85 1.88 2.709(3) 163.9 5_565
O4W H4WB O2W 0.85 2.01 2.821(3) 158.2 .
